data_4080413
loop_
_publ_author_name
'Herbst, Annika'
'Bronner, Catherine'
'Dechambenoit, Pierre'
'Wenger, Oliver S.'

_publ_section_title
;
 Gold Complexes with Tridentate Cyclometalating and NHC Ligands: A Search
 for New Photoluminescent Gold(III) Compounds
;
_journal_issue 6
_journal_name_full Organometallics
_journal_page_first 1807
_journal_paper_doi 10.1021/om301226b
_journal_volume 32
_journal_year 2013
_chemical_formula_moiety '2(C32 H37 Au Cl N4), Cl4 Hg, C2 H3 N'
_chemical_formula_sum 'C66 H77 Au2 Cl6 Hg N9'
_chemical_formula_weight 1803.59
_chemical_name_systematic
; 
 ? 
;
_space_group_IT_number 2
_symmetry_cell_setting triclinic
_symmetry_space_group_name_Hall '-P 1'
_symmetry_space_group_name_H-M 'P -1'
_atom_sites_solution_hydrogens geom
_atom_sites_solution_primary direct
_atom_sites_solution_secondary difmap
_audit_creation_method SHELXL-97
_cell_angle_alpha 113.031(3)
_cell_angle_beta 95.462(3)
_cell_angle_gamma 94.456(3)
_cell_formula_units_Z 2
_cell_length_a 14.3254(11)
_cell_length_b 15.6412(15)
_cell_length_c 16.3321(14)
_cell_measurement_reflns_used 8293
_cell_measurement_temperature 120(2)
_cell_measurement_theta_max 25.30
_cell_measurement_theta_min 2.34
_cell_volume 3326.0(5)
_computing_cell_refinement 'Bruker SAINT'
_computing_data_collection 'Bruker APEX2'
_computing_data_reduction 'Bruker SAINT'
_computing_molecular_graphics ORTEP-32
_computing_publication_material 'WINGX (Farrugia)'
_computing_structure_refinement 'SHELXL-97 (Sheldrick, 2008)'
_computing_structure_solution 'AUTOSTRUCTURE (Bruker)'
_diffrn_ambient_temperature 120(2)
_diffrn_measured_fraction_theta_full 0.970
_diffrn_measured_fraction_theta_max 0.970
_diffrn_measurement_device_type 'Bruker APEX-II CCD'
_diffrn_measurement_method 'phi and omega scans'
_diffrn_radiation_monochromator graphite
_diffrn_radiation_source 'fine-focus sealed tube'
_diffrn_radiation_type MoK\a
_diffrn_radiation_wavelength 0.71073
_diffrn_reflns_av_R_equivalents 0.0682
_diffrn_reflns_av_sigmaI/netI 0.0866
_diffrn_reflns_limit_h_max 17
_diffrn_reflns_limit_h_min -17
_diffrn_reflns_limit_k_max 18
_diffrn_reflns_limit_k_min -18
_diffrn_reflns_limit_l_max 19
_diffrn_reflns_limit_l_min -19
_diffrn_reflns_number 42781
_diffrn_reflns_theta_full 25.66
_diffrn_reflns_theta_max 25.66
_diffrn_reflns_theta_min 1.43
_exptl_absorpt_coefficient_mu 6.990
_exptl_absorpt_correction_T_max 0.8177
_exptl_absorpt_correction_T_min 0.3353
_exptl_absorpt_correction_type multi-scan
_exptl_absorpt_process_details SADABS
_exptl_crystal_colour colourless
_exptl_crystal_density_diffrn 1.801
_exptl_crystal_density_meas ?
_exptl_crystal_density_method 'not measured'
_exptl_crystal_description plate
_exptl_crystal_F_000 1752
_exptl_crystal_size_max 0.20
_exptl_crystal_size_mid 0.07
_exptl_crystal_size_min 0.03
_refine_diff_density_max 2.655
_refine_diff_density_min -1.996
_refine_diff_density_rms 0.282
_refine_ls_extinction_method none
_refine_ls_goodness_of_fit_ref 1.043
_refine_ls_hydrogen_treatment riding
_refine_ls_matrix_type full
_refine_ls_number_parameters 783
_refine_ls_number_reflns 12227
_refine_ls_number_restraints 132
_refine_ls_restrained_S_all 1.055
_refine_ls_R_factor_all 0.1023
_refine_ls_R_factor_gt 0.0536
_refine_ls_shift/su_max 0.012
_refine_ls_shift/su_mean 0.001
_refine_ls_structure_factor_coef Fsqd
_refine_ls_weighting_details 'calc w=1/[\s^2^(Fo^2^)+(0.0879P)^2^+4.1995P] where P=(Fo^2^+2Fc^2^)/3'
_refine_ls_weighting_scheme calc
_refine_ls_wR_factor_gt 0.1356
_refine_ls_wR_factor_ref 0.1654
_reflns_number_gt 7982
_reflns_number_total 12227
_reflns_threshold_expression >2sigma(I)
_cod_data_source_file om301226b_si_002.cif
_cod_data_source_block '[AuL1Cl]2[HgCl4]'
_cod_depositor_comments
;
The following automatic conversions were performed:

'_exptl_crystal_density_meas' value 'not measured' was changed to '?'
- the value is perceived as not measured.

Automatic conversion script
Id: cif_fix_values 3008 2015-01-20 13:52:24Z robertas 
;
_cod_original_sg_symbol_H-M P-1
_cod_database_code 4080413

loop_
_symmetry_equiv_pos_as_xyz
'x, y, z'
'-x, -y, -z'

loop_
_atom_site_label
_atom_site_type_symbol
_atom_site_fract_x
_atom_site_fract_y
_atom_site_fract_z
_atom_site_U_iso_or_equiv
_atom_site_adp_type
_atom_site_occupancy
_atom_site_symmetry_multiplicity
_atom_site_calc_flag
_atom_site_refinement_flags
_atom_site_disorder_assembly
_atom_site_disorder_group
C1 C 0.9919(7) 0.3907(8) 0.1966(7) 0.040(3) Uani 1 1 d . . .
C2 C 0.9987(7) 0.4750(8) 0.1863(8) 0.044(3) Uani 1 1 d . . .
H2 H 1.0214 0.5317 0.2340 0.053 Uiso 1 1 calc R . .
C3 C 0.9705(8) 0.4700(10) 0.1028(8) 0.056(3) Uani 1 1 d . . .
H3 H 0.9737 0.5250 0.0934 0.068 Uiso 1 1 calc R . .
C4 C 0.9369(9) 0.3861(11) 0.0307(9) 0.059(4) Uani 1 1 d . . .
H4 H 0.9190 0.3871 -0.0251 0.071 Uiso 1 1 calc R . .
C5 C 0.9292(8) 0.3039(10) 0.0382(8) 0.054(3) Uani 1 1 d . . .
H5 H 0.9059 0.2484 -0.0106 0.064 Uiso 1 1 calc R . .
C6 C 0.9583(8) 0.3056(9) 0.1247(8) 0.048(3) Uani 1 1 d . . .
C7 C 0.9959(7) 0.2775(8) 0.2453(7) 0.037(3) Uani 1 1 d . . .
C8 C 1.0153(7) 0.2387(7) 0.3125(7) 0.036(3) Uani 1 1 d . . .
C9 C 1.0007(9) 0.1492(9) 0.3088(8) 0.055(3) Uani 1 1 d . . .
H9 H 0.9714 0.1002 0.2564 0.066 Uiso 1 1 calc R . .
C10 C 1.0298(9) 0.1329(9) 0.3832(8) 0.053(3) Uani 1 1 d . . .
H10 H 1.0211 0.0717 0.3790 0.064 Uiso 1 1 calc R . .
C11 C 1.0716(9) 0.2028(9) 0.4643(9) 0.056(3) Uani 1 1 d . . .
H11 H 1.0916 0.1888 0.5130 0.067 Uiso 1 1 calc R . .
C12 C 1.0825(8) 0.2936(8) 0.4705(8) 0.042(3) Uani 1 1 d . . .
C13 C 1.0542(7) 0.3085(7) 0.3936(7) 0.033(2) Uani 1 1 d . . .
C14 C 1.1222(7) 0.3825(8) 0.5440(7) 0.037(3) Uani 1 1 d . . .
C15 C 1.1710(7) 0.5351(8) 0.6040(7) 0.040(3) Uani 1 1 d . . .
C16 C 1.1966(7) 0.6278(9) 0.6211(9) 0.054(3) Uani 1 1 d . . .
H16 H 1.1860 0.6510 0.5771 0.065 Uiso 1 1 calc R . .
C17 C 1.2407(8) 0.6867(9) 0.7108(9) 0.056(4) Uani 1 1 d . . .
H17 H 1.2596 0.7498 0.7255 0.068 Uiso 1 1 calc R . .
C18 C 1.2552(8) 0.6509(9) 0.7749(9) 0.053(4) Uani 1 1 d . . .
H18 H 1.2841 0.6913 0.8319 0.064 Uiso 1 1 calc R . .
C19 C 1.2293(8) 0.5584(11) 0.7596(8) 0.057(4) Uani 1 1 d . . .
H19 H 1.2384 0.5362 0.8046 0.068 Uiso 1 1 calc R . .
C20 C 1.1880(8) 0.4995(9) 0.6708(8) 0.045(3) Uani 1 1 d . . .
C21 C 0.9358(9) 0.1361(10) 0.1032(10) 0.072(4) Uani 1 1 d DU . .
H21A H 0.9780 0.1009 0.1239 0.087 Uiso 1 1 calc R . .
H21B H 0.9423 0.1227 0.0409 0.087 Uiso 1 1 calc R . .
C27 C 1.1550(9) 0.3436(9) 0.6794(8) 0.056(3) Uani 1 1 d . . .
H27A H 1.1028 0.2937 0.6518 0.067 Uiso 1 1 calc R A 1
H27B H 1.1441 0.3800 0.7404 0.067 Uiso 1 1 calc R A 1
C28A C 1.2456(12) 0.3008(12) 0.6824(13) 0.086(5) Uani 0.50 1 d P B 1
H28A H 1.2355 0.2553 0.7084 0.103 Uiso 0.50 1 calc PR B 1
H28B H 1.2565 0.2665 0.6209 0.103 Uiso 0.50 1 calc PR B 1
C28B C 1.2456(12) 0.3008(12) 0.6824(13) 0.086(5) Uani 0.50 1 d P B 2
H28C H 1.2942 0.3533 0.7149 0.103 Uiso 0.50 1 calc PR B 2
H28D H 1.2384 0.2677 0.7212 0.103 Uiso 0.50 1 calc PR B 2
C33 C 1.7491(8) 0.6570(10) 0.7470(9) 0.054(3) Uani 1 1 d . . .
C34 C 1.7623(8) 0.7435(11) 0.7436(10) 0.061(4) Uani 1 1 d . . .
H34 H 1.7458 0.7529 0.6915 0.073 Uiso 1 1 calc R . .
C35 C 1.8012(10) 0.8139(11) 0.8220(12) 0.079(5) Uani 1 1 d . . .
H35 H 1.8089 0.8739 0.8231 0.095 Uiso 1 1 calc R . .
C36 C 1.8295(11) 0.8042(14) 0.8982(11) 0.084(5) Uani 1 1 d . . .
H36 H 1.8590 0.8566 0.9476 0.101 Uiso 1 1 calc R . .
C37 C 1.8164(10) 0.7189(13) 0.9062(9) 0.073(5) Uani 1 1 d . . .
H37 H 1.8324 0.7126 0.9599 0.088 Uiso 1 1 calc R . .
C38 C 1.7781(9) 0.6456(11) 0.8289(9) 0.059(4) Uani 1 1 d . D .
C39 C 1.7188(7) 0.5034(10) 0.7227(9) 0.050(3) Uani 1 1 d . D .
C40 C 1.6824(8) 0.4080(10) 0.6700(9) 0.051(3) Uani 1 1 d . . .
C41 C 1.6778(9) 0.3289(11) 0.6883(10) 0.066(4) Uani 1 1 d . . .
H41 H 1.7011 0.3326 0.7449 0.079 Uiso 1 1 calc R . .
C42 C 1.6379(10) 0.2441(12) 0.6212(11) 0.071(4) Uani 1 1 d . . .
H42 H 1.6347 0.1917 0.6349 0.086 Uiso 1 1 calc R . .
C43 C 1.6029(10) 0.2321(11) 0.5368(10) 0.068(4) Uani 1 1 d . . .
H43 H 1.5783 0.1729 0.4940 0.082 Uiso 1 1 calc R . .
C44 C 1.6047(8) 0.3090(10) 0.5157(9) 0.055(3) Uani 1 1 d . . .
C45 C 1.6443(8) 0.3951(9) 0.5826(8) 0.049(3) Uani 1 1 d . . .
C46 C 1.5758(9) 0.3211(12) 0.4320(9) 0.064(4) Uani 1 1 d . . .
C47 C 1.5521(8) 0.4045(12) 0.3527(10) 0.063(4) Uani 1 1 d . . .
C48 C 1.5440(9) 0.4747(13) 0.3208(10) 0.075(5) Uani 1 1 d . . .
H48 H 1.5616 0.5377 0.3574 0.090 Uiso 1 1 calc R . .
C49 C 1.5078(12) 0.4442(18) 0.2305(12) 0.096(7) Uani 1 1 d . . .
H49 H 1.5062 0.4886 0.2057 0.116 Uiso 1 1 calc R . .
C50 C 1.4748(12) 0.354(2) 0.1765(12) 0.119(10) Uani 1 1 d . . .
H50 H 1.4450 0.3400 0.1188 0.143 Uiso 1 1 calc R . .
C51 C 1.4853(11) 0.2782(16) 0.2071(11) 0.096(6) Uani 1 1 d . . .
H51 H 1.4699 0.2151 0.1698 0.115 Uiso 1 1 calc R . .
C52 C 1.5216(9) 0.3118(15) 0.3004(10) 0.077(5) Uani 1 1 d . . .
C53 C 1.7749(8) 0.5107(11) 0.8766(8) 0.060(4) Uani 1 1 d U D .
H53A H 1.8256 0.5498 0.9231 0.072 Uiso 1 1 calc R . .
H53B H 1.7942 0.4489 0.8482 0.072 Uiso 1 1 calc R . .
C54 C 1.6853(10) 0.5034(12) 0.9194(9) 0.073(4) Uani 1 1 d U . .
H54A H 1.6701 0.5660 0.9529 0.088 Uiso 1 1 calc R C 1
H54B H 1.6330 0.4706 0.8720 0.088 Uiso 1 1 calc R C 1
C55A C 1.6949(10) 0.4529(13) 0.9814(10) 0.080(4) Uani 0.50 1 d PU D 1
H55A H 1.7557 0.4757 1.0191 0.096 Uiso 0.50 1 calc PR D 1
H55B H 1.6463 0.4686 1.0204 0.096 Uiso 0.50 1 calc PR D 1
C55B C 1.6949(10) 0.4529(13) 0.9814(10) 0.080(4) Uani 0.50 1 d PD D 2
H55C H 1.7229 0.3962 0.9511 0.096 Uiso 0.50 1 calc PR D 2
H55D H 1.7391 0.4923 1.0341 0.096 Uiso 0.50 1 calc PR D 2
C59 C 1.5230(11) 0.1549(13) 0.3196(14) 0.110(7) Uani 1 1 d U . .
H59A H 1.5309 0.1259 0.2567 0.133 Uiso 1 1 calc R . .
H59B H 1.5694 0.1348 0.3533 0.133 Uiso 1 1 calc R . .
C60 C 1.4269(15) 0.1239(13) 0.3315(19) 0.155(8) Uani 1 1 d DU . .
H60A H 1.4203 0.1521 0.3948 0.186 Uiso 1 1 calc R . .
H60B H 1.3813 0.1470 0.2999 0.186 Uiso 1 1 calc R . .
C65 C 0.1458(11) 0.8555(14) 0.4765(12) 0.102(6) Uani 1 1 d D . .
H65A H 0.1722 0.8203 0.4234 0.153 Uiso 1 1 calc R . .
H65B H 0.1471 0.9194 0.4834 0.153 Uiso 1 1 calc R . .
H65C H 0.0816 0.8291 0.4715 0.153 Uiso 1 1 calc R . .
C66 C 0.2035(12) 0.8518(12) 0.5582(12) 0.091(5) Uani 1 1 d D . .
N1 N 1.0153(6) 0.3689(6) 0.2709(5) 0.036(2) Uani 1 1 d . . .
N2 N 0.9619(6) 0.2376(7) 0.1582(6) 0.043(2) Uani 1 1 d . . .
N3 N 1.1305(6) 0.4598(6) 0.5257(5) 0.037(2) Uani 1 1 d . . .
N4 N 1.1553(6) 0.4027(7) 0.6310(6) 0.040(2) Uani 1 1 d . B .
N5 N 1.7124(6) 0.5663(9) 0.6847(7) 0.055(3) Uani 1 1 d . . .
N6 N 1.7590(7) 0.5505(9) 0.8097(6) 0.055(3) Uani 1 1 d . . .
N7 N 1.5852(7) 0.4101(9) 0.4364(7) 0.059(3) Uani 1 1 d . . .
N8 N 1.5394(8) 0.2587(10) 0.3510(8) 0.070(3) Uani 1 1 d . . .
N9 N 0.2427(11) 0.8445(12) 0.6172(11) 0.105(5) Uani 1 1 d . . .
Cl1 Cl 1.0994(2) 0.5905(2) 0.4071(2) 0.0481(7) Uani 1 1 d . . .
Cl2 Cl 1.6516(2) 0.6414(3) 0.5223(3) 0.0684(10) Uani 1 1 d . . .
Cl3 Cl 0.1262(3) 0.7314(3) 0.2191(3) 0.1087(18) Uani 1 1 d . . .
Cl4 Cl -0.0565(3) 0.8969(2) 0.3590(2) 0.0713(10) Uani 1 1 d . . .
Cl5 Cl 0.0156(4) 0.9220(3) 0.1327(2) 0.0897(14) Uani 1 1 d . . .
Cl6 Cl -0.1438(3) 0.6855(3) 0.1140(2) 0.0772(11) Uani 1 1 d . . .
Au1 Au 1.07502(3) 0.43746(3) 0.40021(3) 0.03426(14) Uani 1 1 d . . .
Au2 Au 1.64872(3) 0.50756(4) 0.55523(3) 0.04878(17) Uani 1 1 d . . .
Hg1 Hg -0.01261(4) 0.81075(4) 0.20653(3) 0.05712(18) Uani 1 1 d . . .
C61 C 1.404(2) 0.0223(15) 0.299(2) 0.222(10) Uani 1 1 d DU . .
H61A H 1.4331 0.0028 0.3440 0.266 Uiso 1 1 calc R . .
H61B H 1.4327 -0.0068 0.2451 0.266 Uiso 1 1 calc R . .
C56B C 1.6091(17) 0.427(2) 1.0115(18) 0.094(7) Uani 0.50 1 d PD D 2
H56A H 1.5768 0.4824 1.0358 0.112 Uiso 0.50 1 calc PR D 2
H56B H 1.6260 0.4076 1.0597 0.112 Uiso 0.50 1 calc PR D 2
C58B C 1.576(3) 0.262(3) 0.898(3) 0.182(17) Uani 0.50 1 d PD D 2
H58A H 1.5270 0.2204 0.8521 0.273 Uiso 0.50 1 calc PR D 2
H58B H 1.5910 0.2367 0.9416 0.273 Uiso 0.50 1 calc PR D 2
H58C H 1.6312 0.2690 0.8709 0.273 Uiso 0.50 1 calc PR D 2
C57B C 1.544(2) 0.353(3) 0.941(3) 0.135(10) Uani 0.50 1 d PD D 2
H57A H 1.4874 0.3434 0.9665 0.162 Uiso 0.50 1 calc PR D 2
H57B H 1.5251 0.3745 0.8946 0.162 Uiso 0.50 1 calc PR D 2
C30A C 1.419(2) 0.306(3) 0.722(3) 0.115(8) Uani 0.50 1 d PU B 1
H30A H 1.4299 0.2769 0.6596 0.138 Uiso 0.50 1 calc PR B 1
H30B H 1.4727 0.3530 0.7547 0.138 Uiso 0.50 1 calc PR B 1
C58A C 1.666(3) 0.181(3) 0.941(3) 0.182(17) Uani 0.50 1 d PDU D 1
H58D H 1.6602 0.1607 0.9893 0.273 Uiso 0.50 1 calc PR D 1
H58E H 1.7224 0.1604 0.9153 0.273 Uiso 0.50 1 calc PR D 1
H58F H 1.6121 0.1537 0.8962 0.273 Uiso 0.50 1 calc PR D 1
C31B C 1.401(3) 0.153(3) 0.663(3) 0.130(10) Uani 0.50 1 d PD B 2
H31A H 1.3771 0.1687 0.7202 0.156 Uiso 0.50 1 calc PR B 2
H31B H 1.4692 0.1536 0.6757 0.156 Uiso 0.50 1 calc PR B 2
C31A C 1.411(3) 0.236(4) 0.759(4) 0.130(10) Uani 0.50 1 d PU B 1
H31C H 1.4619 0.1978 0.7434 0.156 Uiso 0.50 1 calc PR B 1
H31D H 1.3517 0.1957 0.7329 0.156 Uiso 0.50 1 calc PR B 1
C29A C 1.324(2) 0.357(3) 0.727(3) 0.089(7) Uani 0.50 1 d PU B 1
H29A H 1.3160 0.3884 0.7892 0.107 Uiso 0.50 1 calc PR B 1
H29B H 1.3337 0.4046 0.7030 0.107 Uiso 0.50 1 calc PR B 1
C32B C 1.362(3) 0.057(2) 0.607(4) 0.204(18) Uani 0.50 1 d PD B 2
H32A H 1.3682 0.0188 0.6406 0.306 Uiso 0.50 1 calc PR B 2
H32B H 1.3964 0.0333 0.5560 0.306 Uiso 0.50 1 calc PR B 2
H32C H 1.2969 0.0545 0.5859 0.306 Uiso 0.50 1 calc PR B 2
C30B C 1.388(2) 0.227(3) 0.636(3) 0.115(8) Uani 0.50 1 d PD B 2
H30C H 1.4172 0.2154 0.5825 0.138 Uiso 0.50 1 calc PR B 2
H30D H 1.4222 0.2843 0.6828 0.138 Uiso 0.50 1 calc PR B 2
C56A C 1.688(2) 0.351(3) 0.936(2) 0.094(7) Uani 0.50 1 d PDU D 1
H56C H 1.7450 0.3383 0.9082 0.112 Uiso 0.50 1 calc PR D 1
H56D H 1.6364 0.3333 0.8865 0.112 Uiso 0.50 1 calc PR D 1
C29B C 1.282(2) 0.246(3) 0.617(2) 0.089(7) Uani 0.50 1 d P B 2
H29C H 1.2803 0.2717 0.5715 0.107 Uiso 0.50 1 calc PR B 2
H29D H 1.2426 0.1865 0.5915 0.107 Uiso 0.50 1 calc PR B 2
C57A C 1.673(3) 0.283(3) 0.976(3) 0.135(10) Uani 0.50 1 d PDU D 1
H57C H 1.7237 0.3038 1.0265 0.162 Uiso 0.50 1 calc PR D 1
H57D H 1.6157 0.2969 1.0029 0.162 Uiso 0.50 1 calc PR D 1
C32A C 1.415(3) 0.280(3) 0.862(5) 0.204(18) Uani 0.50 1 d PU B 1
H32D H 1.4783 0.3083 0.8893 0.306 Uiso 0.50 1 calc PR B 1
H32E H 1.3970 0.2317 0.8825 0.306 Uiso 0.50 1 calc PR B 1
H32F H 1.3725 0.3262 0.8789 0.306 Uiso 0.50 1 calc PR B 1
C22 C 0.8338(11) 0.1063(13) 0.1106(15) 0.133(6) Uani 1 1 d DU . .
H22A H 0.8305 0.1253 0.1742 0.160 Uiso 1 1 calc R . .
H22B H 0.7954 0.1451 0.0913 0.160 Uiso 1 1 calc R . .
C23 C 0.7853(17) 0.0127(17) 0.067(2) 0.233(10) Uani 1 1 d DU . .
H23A H 0.8221 -0.0301 0.0820 0.280 Uiso 1 1 calc R . .
H23B H 0.7777 -0.0067 0.0026 0.280 Uiso 1 1 calc R . .
C24 C 0.6899(19) 0.010(2) 0.098(3) 0.288(12) Uani 1 1 d DU . .
H24A H 0.6978 0.0373 0.1633 0.346 Uiso 1 1 calc R E 1
H24B H 0.6514 0.0474 0.0772 0.346 Uiso 1 1 calc R E 1
C26A C 0.539(3) -0.077(4) 0.034(5) 0.304(18) Uani 0.50 1 d PDU F 1
H26A H 0.4968 -0.1276 0.0339 0.456 Uiso 0.50 1 calc PR F 1
H26B H 0.5355 -0.0784 -0.0254 0.456 Uiso 0.50 1 calc PR F 1
H26C H 0.5218 -0.0185 0.0742 0.456 Uiso 0.50 1 calc PR F 1
C25A C 0.639(2) -0.086(2) 0.066(3) 0.326(14) Uani 0.50 1 d PDU F 1
H25A H 0.6406 -0.1084 0.1135 0.391 Uiso 0.50 1 calc PR F 1
H25B H 0.6674 -0.1295 0.0164 0.391 Uiso 0.50 1 calc PR F 1
C25B C 0.639(2) -0.086(2) 0.066(3) 0.326(14) Uani 0.50 1 d PD F 2
H25C H 0.6338 -0.1157 0.0005 0.391 Uiso 0.50 1 calc PR F 2
H25D H 0.5761 -0.0834 0.0823 0.391 Uiso 0.50 1 calc PR F 2
C26B C 0.691(4) -0.143(4) 0.105(5) 0.304(18) Uani 0.50 1 d PD F 2
H26D H 0.6480 -0.1931 0.1052 0.456 Uiso 0.50 1 calc PR F 2
H26E H 0.7192 -0.1042 0.1652 0.456 Uiso 0.50 1 calc PR F 2
H26F H 0.7399 -0.1691 0.0694 0.456 Uiso 0.50 1 calc PR F 2
C63 C 1.250(2) 0.015(3) 0.357(2) 0.282(14) Uani 1 1 d DU . .
H63A H 1.2167 0.0655 0.3538 0.338 Uiso 1 1 calc R . .
H63B H 1.2017 -0.0367 0.3462 0.338 Uiso 1 1 calc R . .
C62 C 1.301(2) -0.015(2) 0.279(2) 0.270(13) Uani 1 1 d DU . .
H62A H 1.2712 0.0043 0.2342 0.324 Uiso 1 1 calc R . .
H62B H 1.2952 -0.0832 0.2525 0.324 Uiso 1 1 calc R . .
C64 C 1.292(3) 0.046(3) 0.449(2) 0.35(2) Uani 1 1 d DU . .
H64A H 1.2433 0.0618 0.4870 0.532 Uiso 0.50 1 calc PR . .
H64B H 1.3375 0.0994 0.4639 0.532 Uiso 0.50 1 calc PR . .
H64C H 1.3219 -0.0038 0.4564 0.532 Uiso 0.50 1 calc PR . .
H64D H 1.3585 0.0431 0.4512 0.532 Uiso 0.50 1 calc PR . .
H64E H 1.2643 0.0055 0.4743 0.532 Uiso 0.50 1 calc PR . .
H64F H 1.2799 0.1088 0.4817 0.532 Uiso 0.50 1 calc PR . .

loop_
_atom_site_aniso_label
_atom_site_aniso_U_11
_atom_site_aniso_U_22
_atom_site_aniso_U_33
_atom_site_aniso_U_23
_atom_site_aniso_U_13
_atom_site_aniso_U_12
C1 0.033(6) 0.048(8) 0.040(6) 0.015(6) 0.008(5) 0.017(5)
C2 0.033(6) 0.043(7) 0.053(7) 0.014(6) 0.004(5) 0.013(5)
C3 0.049(7) 0.069(10) 0.054(8) 0.024(7) 0.012(6) 0.023(7)
C4 0.053(8) 0.077(11) 0.068(9) 0.045(9) 0.017(7) 0.028(7)
C5 0.056(8) 0.070(10) 0.038(7) 0.021(6) 0.009(6) 0.029(7)
C6 0.043(7) 0.047(8) 0.054(8) 0.018(7) 0.014(6) 0.012(6)
C7 0.038(6) 0.035(7) 0.033(6) 0.009(5) 0.009(5) -0.002(5)
C8 0.042(6) 0.017(6) 0.046(6) 0.008(5) 0.016(5) 0.005(5)
C9 0.065(8) 0.047(8) 0.042(7) 0.005(6) 0.007(6) 0.008(6)
C10 0.074(9) 0.034(7) 0.059(8) 0.023(6) 0.024(7) 0.007(6)
C11 0.072(9) 0.054(9) 0.056(8) 0.033(7) 0.023(7) 0.011(7)
C12 0.053(7) 0.026(6) 0.054(7) 0.019(6) 0.022(6) 0.004(5)
C13 0.035(6) 0.023(6) 0.044(6) 0.014(5) 0.021(5) 0.008(5)
C14 0.035(6) 0.041(7) 0.039(6) 0.017(5) 0.015(5) 0.006(5)
C15 0.033(6) 0.027(6) 0.048(7) 0.000(5) 0.010(5) 0.006(5)
C16 0.032(6) 0.058(9) 0.063(8) 0.014(7) 0.006(6) 0.009(6)
C17 0.035(7) 0.049(8) 0.062(8) -0.002(7) 0.003(6) 0.005(6)
C18 0.040(7) 0.046(9) 0.050(8) -0.006(7) 0.009(6) 0.003(6)
C19 0.041(7) 0.089(12) 0.038(7) 0.021(7) 0.003(5) 0.016(7)
C20 0.036(6) 0.050(8) 0.044(7) 0.013(6) 0.013(5) 0.001(6)
C21 0.068(8) 0.060(9) 0.079(9) 0.019(7) 0.000(7) 0.012(7)
C27 0.067(9) 0.055(8) 0.048(7) 0.023(7) 0.016(6) 0.007(7)
C28A 0.087(12) 0.079(12) 0.137(15) 0.075(12) 0.062(12) 0.041(10)
C28B 0.087(12) 0.079(12) 0.137(15) 0.075(12) 0.062(12) 0.041(10)
C33 0.029(6) 0.066(10) 0.067(9) 0.023(8) 0.017(6) 0.014(6)
C34 0.038(7) 0.074(11) 0.082(10) 0.039(9) 0.015(7) 0.024(7)
C35 0.072(10) 0.061(10) 0.103(13) 0.028(10) 0.009(9) 0.023(8)
C36 0.076(11) 0.088(14) 0.077(11) 0.023(10) -0.006(9) 0.016(9)
C37 0.065(10) 0.093(13) 0.050(9) 0.013(9) 0.003(7) 0.033(9)
C38 0.046(8) 0.075(11) 0.060(9) 0.026(8) 0.018(6) 0.017(7)
C39 0.026(6) 0.084(11) 0.065(9) 0.051(8) 0.020(6) 0.020(6)
C40 0.038(7) 0.078(10) 0.064(8) 0.049(8) 0.020(6) 0.027(7)
C41 0.060(9) 0.083(11) 0.075(10) 0.047(9) 0.016(7) 0.035(8)
C42 0.061(9) 0.084(12) 0.098(12) 0.056(10) 0.031(8) 0.042(8)
C43 0.072(9) 0.076(11) 0.064(9) 0.030(8) 0.013(7) 0.036(8)
C44 0.040(7) 0.070(10) 0.067(9) 0.036(8) 0.013(6) 0.026(7)
C45 0.034(6) 0.069(9) 0.067(8) 0.043(7) 0.023(6) 0.032(6)
C46 0.043(8) 0.105(13) 0.049(8) 0.030(9) 0.016(6) 0.028(8)
C47 0.031(7) 0.103(13) 0.066(9) 0.041(10) 0.015(6) 0.019(8)
C48 0.045(8) 0.137(15) 0.074(10) 0.067(10) 0.018(7) 0.049(9)
C49 0.062(11) 0.19(2) 0.075(12) 0.085(14) 0.028(9) 0.042(13)
C50 0.051(11) 0.26(3) 0.063(12) 0.067(16) 0.020(9) 0.060(15)
C51 0.061(10) 0.148(19) 0.060(10) 0.019(11) 0.007(8) 0.034(11)
C52 0.034(7) 0.143(17) 0.055(9) 0.038(11) 0.007(6) 0.026(9)
C53 0.044(7) 0.096(11) 0.056(7) 0.044(7) 0.009(6) 0.024(7)
C54 0.069(8) 0.119(12) 0.052(7) 0.051(8) 0.015(6) 0.029(8)
C55A 0.068(9) 0.124(13) 0.062(8) 0.053(9) 0.008(7) 0.008(9)
C55B 0.068(9) 0.124(13) 0.062(8) 0.053(9) 0.008(7) 0.008(9)
C59 0.069(10) 0.097(13) 0.144(15) 0.029(11) -0.015(11) 0.031(10)
C60 0.119(12) 0.084(11) 0.232(17) 0.039(13) -0.028(13) 0.030(11)
C65 0.069(11) 0.125(17) 0.144(17) 0.087(14) 0.012(11) 0.022(11)
C66 0.076(12) 0.074(12) 0.131(17) 0.040(12) 0.034(11) 0.029(9)
N1 0.033(5) 0.038(6) 0.032(5) 0.008(4) 0.010(4) 0.004(4)
N2 0.042(6) 0.036(6) 0.051(6) 0.016(5) 0.011(4) 0.007(4)
N3 0.038(5) 0.036(6) 0.037(5) 0.012(4) 0.009(4) 0.007(4)
N4 0.040(5) 0.045(6) 0.041(5) 0.021(5) 0.012(4) 0.006(4)
N5 0.031(5) 0.090(9) 0.070(7) 0.053(7) 0.026(5) 0.027(6)
N6 0.042(6) 0.079(9) 0.043(6) 0.024(6) 0.003(5) 0.014(6)
N7 0.044(6) 0.095(10) 0.067(7) 0.056(7) 0.021(5) 0.029(6)
N8 0.054(7) 0.094(10) 0.058(8) 0.023(7) 0.005(6) 0.020(7)
N9 0.096(11) 0.116(13) 0.121(13) 0.067(11) -0.003(9) 0.030(9)
Cl1 0.0442(16) 0.0392(17) 0.0644(19) 0.0228(14) 0.0129(14) 0.0081(13)
Cl2 0.0514(19) 0.091(3) 0.093(3) 0.066(2) 0.0167(18) 0.0188(18)
Cl3 0.122(4) 0.100(3) 0.076(3) 0.004(2) -0.024(2) 0.068(3)
Cl4 0.116(3) 0.045(2) 0.0491(18) 0.0133(15) 0.0240(18) -0.0003(19)
Cl5 0.177(4) 0.053(2) 0.057(2) 0.0304(18) 0.043(2) 0.045(3)
Cl6 0.092(3) 0.077(3) 0.053(2) 0.0206(19) -0.0029(18) -0.001(2)
Au1 0.0321(2) 0.0328(3) 0.0396(2) 0.01362(19) 0.01330(18) 0.00876(18)
Au2 0.0324(3) 0.0789(4) 0.0562(3) 0.0438(3) 0.0180(2) 0.0241(2)
Hg1 0.0771(4) 0.0492(3) 0.0452(3) 0.0182(2) 0.0046(2) 0.0180(3)
C61 0.178(17) 0.101(14) 0.32(2) 0.023(16) -0.005(17) 0.006(14)
C56B 0.080(13) 0.129(17) 0.079(13) 0.053(13) 0.007(11) -0.003(13)
C58B 0.15(3) 0.15(3) 0.15(3) -0.03(2) -0.02(2) -0.04(2)
C57B 0.084(16) 0.16(2) 0.13(2) 0.042(18) -0.009(15) -0.004(17)
C30A 0.059(13) 0.14(2) 0.17(2) 0.084(16) 0.034(15) 0.015(14)
C58A 0.15(3) 0.15(3) 0.15(3) -0.03(2) -0.02(2) -0.04(2)
C31B 0.063(13) 0.14(2) 0.22(3) 0.104(19) -0.006(19) 0.011(16)
C31A 0.063(13) 0.14(2) 0.22(3) 0.104(19) -0.006(19) 0.011(16)
C29A 0.063(13) 0.119(19) 0.133(18) 0.095(15) 0.036(13) 0.023(13)
C32B 0.12(2) 0.10(3) 0.37(5) 0.10(3) -0.03(3) -0.02(2)
C30B 0.059(13) 0.14(2) 0.17(2) 0.084(16) 0.034(15) 0.015(14)
C56A 0.080(13) 0.129(17) 0.079(13) 0.053(13) 0.007(11) -0.003(13)
C29B 0.063(13) 0.119(19) 0.133(18) 0.095(15) 0.036(13) 0.023(13)
C57A 0.084(16) 0.16(2) 0.13(2) 0.042(18) -0.009(15) -0.004(17)
C32A 0.12(2) 0.10(3) 0.37(5) 0.10(3) -0.03(3) -0.02(2)
C22 0.077(9) 0.103(11) 0.173(13) 0.016(11) -0.013(10) -0.010(9)
C23 0.123(13) 0.193(16) 0.280(17) -0.005(15) 0.006(14) -0.014(13)
C24 0.138(15) 0.248(19) 0.35(2) -0.010(19) 0.030(17) -0.033(16)
C26A 0.13(2) 0.30(3) 0.39(3) 0.03(3) 0.05(3) 0.01(2)
C25A 0.164(18) 0.29(2) 0.39(2) 0.00(2) 0.04(2) -0.017(19)
C25B 0.164(18) 0.29(2) 0.39(2) 0.00(2) 0.04(2) -0.017(19)
C26B 0.13(2) 0.30(3) 0.39(3) 0.03(3) 0.05(3) 0.01(2)
C63 0.25(2) 0.12(2) 0.40(3) 0.02(2) 0.11(2) -0.013(19)
C62 0.24(2) 0.118(17) 0.38(3) 0.028(19) 0.05(2) -0.002(17)
C64 0.35(4) 0.12(3) 0.48(5) 0.01(3) 0.11(4) -0.08(3)

loop_
_atom_type_symbol
_atom_type_description
_atom_type_scat_dispersion_real
_atom_type_scat_dispersion_imag
_atom_type_scat_source
C C 0.0033 0.0016 'International Tables Vol C Tables 4.2.6.8 and 6.1.1.4'
H H 0.0000 0.0000 'International Tables Vol C Tables 4.2.6.8 and 6.1.1.4'
N N 0.0061 0.0033 'International Tables Vol C Tables 4.2.6.8 and 6.1.1.4'
Cl Cl 0.1484 0.1585 'International Tables Vol C Tables 4.2.6.8 and 6.1.1.4'
Au Au -2.0133 8.8022 'International Tables Vol C Tables 4.2.6.8 and 6.1.1.4'
O O 0.0106 0.0060 'International Tables Vol C Tables 4.2.6.8 and 6.1.1.4'
Hg Hg -2.3894 9.2266 'International Tables Vol C Tables 4.2.6.8 and 6.1.1.4'

loop_
_geom_angle_atom_site_label_1
_geom_angle_atom_site_label_2
_geom_angle_atom_site_label_3
_geom_angle
C2 C1 C6 121.8(11)
C2 C1 N1 132.1(10)
C6 C1 N1 106.0(11)
C3 C2 C1 116.2(11)
C2 C3 C4 122.7(14)
C5 C4 C3 122.7(13)
C4 C5 C6 116.7(13)
N2 C6 C1 106.4(10)
N2 C6 C5 133.8(12)
C1 C6 C5 119.8(12)
N1 C7 N2 109.9(10)
N1 C7 C8 117.9(9)
N2 C7 C8 132.2(10)
C13 C8 C9 117.1(11)
C13 C8 C7 110.5(9)
C9 C8 C7 132.4(10)
C10 C9 C8 119.4(11)
C9 C10 C11 123.4(12)
C12 C11 C10 118.0(12)
C11 C12 C13 117.6(11)
C11 C12 C14 132.4(12)
C13 C12 C14 109.9(10)
C8 C13 C12 124.3(10)
C8 C13 Au1 117.7(8)
C12 C13 Au1 118.0(8)
N3 C14 N4 111.5(9)
N3 C14 C12 117.7(10)
N4 C14 C12 130.9(11)
C16 C15 N3 131.4(12)
C16 C15 C20 121.7(11)
N3 C15 C20 106.8(10)
C15 C16 C17 116.4(13)
C18 C17 C16 120.7(13)
C17 C18 C19 123.9(12)
C18 C19 C20 115.6(12)
N4 C20 C15 107.4(9)
N4 C20 C19 131.1(12)
C15 C20 C19 121.6(12)
N2 C21 C22 110.0(11)
N4 C27 C28A 113.7(10)
C29A C28A C27 119(2)
C34 C33 N5 134.8(13)
C34 C33 C38 120.6(13)
N5 C33 C38 104.6(13)
C35 C34 C33 114.6(14)
C36 C35 C34 125.4(17)
C35 C36 C37 122.6(16)
C38 C37 C36 114.3(15)
C37 C38 N6 130.8(14)
C37 C38 C33 122.4(15)
N6 C38 C33 106.7(12)
N5 C39 N6 108.0(13)
N5 C39 C40 118.7(11)
N6 C39 C40 133.3(12)
C41 C40 C45 116.0(13)
C41 C40 C39 132.7(12)
C45 C40 C39 111.2(11)
C40 C41 C42 118.9(14)
C43 C42 C41 124.6(15)
C42 C43 C44 118.6(15)
C43 C44 C45 117.6(12)
C43 C44 C46 133.0(14)
C45 C44 C46 109.4(13)
C44 C45 C40 124.2(12)
C44 C45 Au2 119.0(9)
C40 C45 Au2 116.8(10)
N8 C46 N7 112.4(13)
N8 C46 C44 130.6(16)
N7 C46 C44 117.0(13)
N7 C47 C52 106.9(14)
N7 C47 C48 130.5(16)
C52 C47 C48 122.6(15)
C49 C48 C47 115.6(18)
C50 C49 C48 124(2)
C49 C50 C51 121.3(18)
C52 C51 C50 112.9(19)
C47 C52 N8 109.2(12)
C47 C52 C51 122.9(18)
N8 C52 C51 127.7(19)
N6 C53 C54 111.4(10)
C55A C54 C53 113.3(11)
C56A C55A C54 114.5(17)
C60 C59 N8 111.1(14)
C61 C60 C59 114(2)
N9 C66 C65 176(2)
C7 N1 C1 108.4(9)
C7 N1 Au1 114.1(7)
C1 N1 Au1 137.4(8)
C7 N2 C6 109.3(10)
C7 N2 C21 126.5(11)
C6 N2 C21 124.1(11)
C14 N3 C15 108.0(9)
C14 N3 Au1 113.9(7)
C15 N3 Au1 137.9(8)
C14 N4 C20 106.4(9)
C14 N4 C27 129.8(10)
C20 N4 C27 123.7(10)
C39 N5 C33 110.8(11)
C39 N5 Au2 112.9(10)
C33 N5 Au2 136.2(9)
C39 N6 C38 109.9(11)
C39 N6 C53 126.4(12)
C38 N6 C53 123.6(11)
C46 N7 C47 106.7(13)
C46 N7 Au2 114.6(8)
C47 N7 Au2 138.5(12)
C46 N8 C52 104.7(14)
C46 N8 C59 127.8(15)
C52 N8 C59 127.5(14)
C13 Au1 N3 80.3(4)
C13 Au1 N1 79.8(4)
N3 Au1 N1 160.0(4)
C13 Au1 Cl1 179.6(3)
N3 Au1 Cl1 100.0(3)
N1 Au1 Cl1 99.9(3)
C45 Au2 N7 79.9(5)
C45 Au2 N5 80.4(5)
N7 Au2 N5 160.3(5)
C45 Au2 Cl2 179.2(3)
N7 Au2 Cl2 99.8(4)
N5 Au2 Cl2 100.0(3)
Cl3 Hg1 Cl4 109.44(14)
Cl3 Hg1 Cl6 106.57(15)
Cl4 Hg1 Cl6 109.35(13)
Cl3 Hg1 Cl5 112.32(18)
Cl4 Hg1 Cl5 109.62(12)
Cl6 Hg1 Cl5 109.47(14)
C60 C61 C62 117(2)
C58B C57B C56B 118(3)
C31A C30A C29A 111(3)
C30B C31B C32B 122(4)
C30A C31A C32A 113(5)
C28A C29A C30A 115(3)
C31B C30B C29B 118(3)
C55A C56A C57A 127(3)
C58A C57A C56A 134(5)
C23 C22 C21 125.3(18)
C22 C23 C24 109(2)
C25A C24 C23 113(3)
C24 C25A C26A 104(2)
C64 C63 C62 126(3)
C63 C62 C61 114(3)

loop_
_geom_bond_atom_site_label_1
_geom_bond_atom_site_label_2
_geom_bond_distance
C1 C2 1.390(16)
C1 C6 1.398(16)
C1 N1 1.403(14)
C2 C3 1.354(16)
C3 C4 1.388(18)
C4 C5 1.335(19)
C5 C6 1.424(17)
C6 N2 1.375(15)
C7 N1 1.322(14)
C7 N2 1.333(13)
C7 C8 1.461(15)
C8 C13 1.375(14)
C8 C9 1.377(16)
C9 C10 1.369(17)
C10 C11 1.386(17)
C11 C12 1.380(17)
C12 C13 1.394(15)
C12 C14 1.462(15)
C13 Au1 1.975(10)
C14 N3 1.354(14)
C14 N4 1.357(13)
C15 C16 1.376(17)
C15 N3 1.390(13)
C15 C20 1.417(17)
C16 C17 1.439(17)
C17 C18 1.375(19)
C18 C19 1.382(19)
C19 C20 1.416(16)
C20 N4 1.414(15)
C21 N2 1.483(16)
C21 C22 1.529(15)
C27 N4 1.431(15)
C27 C28A 1.512(19)
C28A C29A 1.33(3)
C33 C34 1.376(19)
C33 N5 1.405(17)
C33 C38 1.444(19)
C34 C35 1.35(2)
C35 C36 1.34(2)
C36 C37 1.39(2)
C37 C38 1.359(19)
C38 N6 1.394(18)
C39 N5 1.357(16)
C39 N6 1.361(16)
C39 C40 1.424(19)
C40 C41 1.381(19)
C40 C45 1.409(17)
C41 C42 1.38(2)
C42 C43 1.356(19)
C43 C44 1.37(2)
C44 C45 1.393(18)
C44 C46 1.477(18)
C45 Au2 1.976(12)
C46 N8 1.325(17)
C46 N7 1.361(19)
C47 N7 1.370(17)
C47 C52 1.37(2)
C47 C48 1.40(2)
C48 C49 1.39(2)
C49 C50 1.35(3)
C50 C51 1.47(3)
C51 C52 1.43(2)
C52 N8 1.40(2)
C53 N6 1.463(16)
C53 C54 1.537(17)
C54 C55A 1.51(2)
C55A C56A 1.46(4)
C59 C60 1.48(3)
C59 N8 1.49(2)
C60 C61 1.464(17)
C65 C66 1.524(16)
C66 N9 1.119(19)
N1 Au1 2.020(8)
N3 Au1 2.010(8)
N5 Au2 2.032(11)
N7 Au2 2.013(12)
Cl1 Au1 2.348(3)
Cl2 Au2 2.354(4)
Cl3 Hg1 2.459(4)
Cl4 Hg1 2.493(3)
Cl5 Hg1 2.504(4)
Cl6 Hg1 2.495(4)
C61 C62 1.499(15)
C56B C57B 1.464(14)
C58B C57B 1.45(2)
C30A C31A 1.45(5)
C30A C29A 1.61(4)
C58A C57A 1.464(14)
C31B C30B 1.41(5)
C31B C32B 1.456(10)
C31A C32A 1.54(7)
C30B C29B 1.59(4)
C56A C57A 1.471(19)
C22 C23 1.437(17)
C23 C24 1.505(18)
C24 C25A 1.481(19)
C26A C25A 1.51(2)
C63 C64 1.434(10)
C63 C62 1.465(15)
